data_7718513
loop_
_publ_author_name
'Villegas-Menares, Alondra'
'Hansmann, Yannik Sebastian'
'Bayas, Max'
'Verdugo, Camilo'
'Erazo, Ignacio'
'Zu\~niga, Cesar'
'Gonzalez, Iv\'an'
'Gald\'amez, Antonio'
'Villa, Lucrezia'
'Natali, Mirco'
'Cabrera, Alan R.'

_publ_section_title
;
 Exploring catalytic activity modulations: photoredox catalysis with
 substituted copper(i)-dipyridylamine derivatives
;
_journal_issue 18
_journal_name_full 'Dalton Transactions'
_journal_page_first 7306
_journal_page_last 7314
_journal_paper_doi 10.1039/D4DT03337J
_journal_volume 54
_journal_year 2025
_chemical_formula_moiety 'C54.479 H40.733 Cu F2.62 N2.62 O0.873 P2, 0.8(C1 H2 Cl2), B F4, 0.127(C12 H10 F3 N3 O)'
_chemical_formula_sum 'C56.8 H43.6 B Cl1.6 Cu F7 N3 O P2'
_chemical_formula_weight 1110.15
_space_group_crystal_system orthorhombic
_space_group_IT_number 19
_space_group_name_Hall 'P 2ac 2ab'
_space_group_name_H-M_alt 'P 21 21 21'
_atom_sites_solution_hydrogens mixed
_audit_creation_date 2025-02-28
_audit_creation_method
;
Olex2 1.5
(compiled 2024.02.16 svn.r378c4104 for OlexSys, GUI svn.r6928)
;
_audit_update_record
;
2025-02-28 deposited with the CCDC.	2025-03-04 downloaded from the CCDC.
;
_cell_angle_alpha 90
_cell_angle_beta 90
_cell_angle_gamma 90
_cell_formula_units_Z 4
_cell_length_a 12.1556(3)
_cell_length_b 19.4730(6)
_cell_length_c 21.5417(6)
_cell_measurement_reflns_used 22576
_cell_measurement_temperature 99.94(13)
_cell_measurement_theta_max 27.8050
_cell_measurement_theta_min 2.6650
_cell_volume 5099.0(2)
_computing_cell_refinement 'CrysAlisPro 1.171.43.105a (Rigaku OD, 2024)'
_computing_data_collection 'CrysAlisPro system (CCD 41.123a 64-bit (release 20-01-2022))'
_computing_data_reduction 'CrysAlisPro 1.171.43.105a (Rigaku OD, 2024)'
_computing_molecular_graphics 'Olex2 1.5 (Dolomanov et al., 2009)'
_computing_publication_material 'Olex2 1.5 (Dolomanov et al., 2009)'
_computing_structure_refinement 'SHELXL 2018/3 (Sheldrick, 2015)'
_diffrn_ambient_temperature 99.94(13)
_diffrn_measured_fraction_theta_full 0.998
_diffrn_measured_fraction_theta_max 0.945
_diffrn_measurement_device_type 'SuperNova, Dual, Cu at home/near, Atlas'
_diffrn_measurement_method '\w scans'
_diffrn_radiation_type MoK\a
_diffrn_radiation_wavelength 0.71073
_diffrn_reflns_av_R_equivalents 0.0532
_diffrn_reflns_av_unetI/netI 0.0521
_diffrn_reflns_Laue_measured_fraction_full 0.998
_diffrn_reflns_Laue_measured_fraction_max 0.945
_diffrn_reflns_limit_h_max 16
_diffrn_reflns_limit_h_min -16
_diffrn_reflns_limit_k_max 26
_diffrn_reflns_limit_k_min -26
_diffrn_reflns_limit_l_max 28
_diffrn_reflns_limit_l_min -29
_diffrn_reflns_number 67425
_diffrn_reflns_point_group_measured_fraction_full 0.999
_diffrn_reflns_point_group_measured_fraction_max 0.915
_diffrn_reflns_theta_full 25.242
_diffrn_reflns_theta_max 29.468
_diffrn_reflns_theta_min 2.295
_exptl_absorpt_coefficient_mu 0.645
_exptl_absorpt_correction_T_max 1.000
_exptl_absorpt_correction_T_min 0.702
_exptl_absorpt_correction_type gaussian
_exptl_absorpt_process_details
;
CrysAlisPro 1.171.43.105a (Rigaku Oxford Diffraction, 2024)
Numerical absorption correction based on gaussian integration over
a multifaceted crystal model
Empirical absorption correction using spherical harmonics,
implemented in SCALE3 ABSPACK scaling algorithm.
;
_exptl_crystal_colour colourless
_exptl_crystal_density_diffrn 1.446
_exptl_crystal_description block
_exptl_crystal_F_000 2270
_exptl_crystal_size_max 0.32
_exptl_crystal_size_mid 0.09
_exptl_crystal_size_min 0.08
_refine_diff_density_max 0.332
_refine_diff_density_min -0.308
_refine_diff_density_rms 0.063
_refine_ls_abs_structure_details
;
 Flack x determined using 3990 quotients [(I+)-(I-)]/[(I+)+(I-)]
 (Parsons, Flack and Wagner, Acta Cryst. B69 (2013) 249-259).
;
_refine_ls_abs_structure_Flack -0.014(4)
_refine_ls_extinction_method none
_refine_ls_goodness_of_fit_ref 1.069
_refine_ls_hydrogen_treatment mixed
_refine_ls_matrix_type full
_refine_ls_number_parameters 852
_refine_ls_number_reflns 12956
_refine_ls_number_restraints 799
_refine_ls_restrained_S_all 1.049
_refine_ls_R_factor_all 0.0623
_refine_ls_R_factor_gt 0.0404
_refine_ls_shift/su_max 0.001
_refine_ls_shift/su_mean 0.000
_refine_ls_structure_factor_coef Fsqd
_refine_ls_weighting_details 'w=1/[\s^2^(Fo^2^)+(0.0254P)^2^+2.2072P] where P=(Fo^2^+2Fc^2^)/3'
_refine_ls_weighting_scheme calc
_refine_ls_wR_factor_gt 0.0715
_refine_ls_wR_factor_ref 0.0789
_reflns_Friedel_coverage 0.769
_reflns_Friedel_fraction_full 1.000
_reflns_Friedel_fraction_max 0.879
_reflns_number_gt 10595
_reflns_number_total 12956
_reflns_threshold_expression 'I > 2\s(I)'
_cod_data_source_file d4dt03337j2.cif
_cod_data_source_block acc-365_v2
_cod_depositor_comments 'Adding full bibliography for 7718511--7718513.cif.'
_cod_original_formula_sum 'C56.80 H43.60 B Cl1.60 Cu F7 N3 O P2'
_cod_database_code 7718513
_shelx_shelxl_version_number 2018/3
_shelx_space_group_comment
;
The symmetry employed for this shelxl refinement is uniquely defined
by the following loop, which should always be used as a source of
symmetry information in preference to the above space-group names.
They are only intended as comments.
;
_olex2_refinement_description
;
1. Fixed Uiso
 At 1.2 times of:
  All C(H) groups, All C(H,H) groups, All N(H) groups
 At 1.5 times of:
  All C(H,H,H) groups
2. Restrained distances
 N2-H2A = N2A-H2AB
 0.86 with sigma of 0.01
 O6-C3A
 1.35 with sigma of 0.01
 O6-C59
 1.44 with sigma of 0.01
 C1-C2 \\sim C1A-C2A
 with sigma of 0.02
 N2-H2A \\sim N2-H2AB
 with sigma of 0.02
 C1-H2A \\sim C1A-H2AB
 with sigma of 0.01
 C7-H2A \\sim C7A-H2AB
 with sigma of 0.01
 N3A-C11A \\sim N3-C11 \\sim N3A-C7A \\sim N3-C7 \\sim N1A-C1A \\sim N1-C1
\\sim N1-C5 \\sim N1A-C5A
 with sigma of 0.01
 Cu1-N1 \\sim Cu1-N1A \\sim Cu1-N3 \\sim Cu1-N3A
 with sigma of 0.01
 C11A-C10A \\sim C11-C10 \\sim C9A-C10A \\sim C9-C10 \\sim C9-C8 \\sim C9A-C8A
\\sim C8-C7 \\sim C8A-C7A ~
 C2-C1 \\sim C2A-C1A \\sim C3A-C2A \\sim C3-C2 \\sim C4A-C3A \\sim C4-C3 \\sim
C5A-C4A \\sim C5-C4
 with sigma of 0.01
 O1-C9 \\sim O6-C3A
 with sigma of 0.01
 C9A-C58 \\sim C6-C3
 with sigma of 0.01
 O6-C59 \\sim O1-C12
 with sigma of 0.01
 N2A-C7A \\sim N2-C7 \\sim N2-C1 \\sim N2A-C1A
 with sigma of 0.01
 F8-C58 \\sim F9-C58 \\sim F10-C58 \\sim F3-C6 \\sim F2-C6 \\sim F1-C6
 with sigma of 0.01
3. Uiso/Uaniso restraints and constraints
C7 \\sim C8 \\sim C9 \\sim C10 \\sim C11 \\sim C12 \\sim N3 \\sim O1 \\sim F8
\\sim F9 \\sim F10 \\sim C58 \\sim C7A \\sim C8A \\sim C9A \\sim C10A \\sim N3A
\\sim C11A \\sim N2A \\sim C1 \\sim C2 \\sim C3 \\sim C4 \\sim C5 \\sim N1
\\sim N2 \\sim C1A \\sim C2A \\sim C3A \\sim C4A \\sim C5A \\sim N1A \\sim C6
\\sim F1 \\sim F2 \\sim F3 \\sim O6 \\sim C59: within 2A with sigma of 0.01 and
sigma for terminal atoms of 0.02 within 2A
Uanis(Cl2) = Uanis(Cl2A)
Uanis(Cl1A) = Uanis(Cl1)
Uanis(C59) = Uanis(F3)
Uanis(C57) = Uanis(C57A)
4. Others
 1*[Sof(C57)+Sof(H57A)+Sof(H57B)+Sof(Cl1)+Sof(Cl2)]+1*[Sof(Cl2A)+Sof(C57A)+
 Sof(H57C)+Sof(H57D)+Sof(Cl1A)]=0.8 with esd of 0
 Sof(F8)=Sof(F9)=Sof(F10)=Sof(C58)=Sof(C7A)=Sof(C8A)=Sof(H8A)=Sof(C9A)=
 Sof(C10A)=Sof(H10A)=Sof(N3A)=Sof(C11A)=Sof(H11A)=Sof(C1A)=Sof(C2A)=Sof(H2AA)=
 Sof(C3A)=Sof(C4A)=Sof(H4A)=Sof(C5A)=Sof(H5A)=Sof(N1A)=Sof(N2A)=Sof(H2AB)=
 Sof(O6)=Sof(C59)=Sof(H59A)=Sof(H59B)=Sof(H59C)=1-FVAR(1)
 Sof(C1)=Sof(C2)=Sof(H2)=Sof(C3)=Sof(C4)=Sof(H4)=Sof(C5)=Sof(H5)=Sof(C6)=
 Sof(C7)=Sof(C8)=Sof(H8)=Sof(C9)=Sof(C10)=Sof(H10)=Sof(C11)=Sof(H11)=Sof(C12)=
 Sof(H12A)=Sof(H12B)=Sof(H12C)=Sof(N1)=Sof(N2)=Sof(H2A)=Sof(N3)=Sof(O1)=Sof(F1)=
 Sof(F2)=Sof(F3)=FVAR(1)
 Sof(C57)=Sof(H57A)=Sof(H57B)=Sof(Cl1)=Sof(Cl2)=FVAR(2)
 Sof(Cl2A)=Sof(C57A)=Sof(H57C)=Sof(H57D)=Sof(Cl1A)=FVAR(3)
5.a Secondary CH2 refined with riding coordinates:
 C57(H57A,H57B), C57A(H57C,H57D)
5.b Aromatic/amide H refined with riding coordinates:
 C2(H2), C4(H4), C5(H5), C8(H8), C10(H10), C11(H11), C14(H14), C15(H15),
 C16(H16), C17(H17), C18(H18), C20(H20), C21(H21), C22(H22), C23(H23), C24(H24),
  C29(H29), C30(H30), C31(H31), C32(H32), C33(H33), C34(H34), C37(H37),
 C38(H38), C41(H41), C42(H42), C43(H43), C44(H44), C46(H46), C47(H47), C48(H48),
  C49(H49), C50(H50), C52(H52), C53(H53), C54(H54), C55(H55), C56(H56),
 C8A(H8A), C10A(H10A), C11A(H11A), C2A(H2AA), C4A(H4A), C5A(H5A)
5.c Idealised Me refined as rotating group:
 C12(H12A,H12B,H12C), C59(H59A,H59B,H59C)
;
_olex2_submission_special_instructions 'No special instructions were received'

loop_
_space_group_symop_operation_xyz
'x, y, z'
'-x+1/2, -y, z+1/2'
'-x, y+1/2, -z+1/2'
'x+1/2, -y+1/2, -z'

loop_
_atom_site_label
_atom_site_type_symbol
_atom_site_fract_x
_atom_site_fract_y
_atom_site_fract_z
_atom_site_U_iso_or_equiv
_atom_site_adp_type
_atom_site_occupancy
_atom_site_site_symmetry_order
_atom_site_calc_flag
_atom_site_refinement_flags_posn
_atom_site_refinement_flags_adp
_atom_site_refinement_flags_occupancy
_atom_site_disorder_assembly
_atom_site_disorder_group
C1 C 0.3053(5) 0.6004(4) 0.6291(3) 0.0171(11) Uani 0.873(3) 1 d D U P A 1
C2 C 0.2952(8) 0.5564(5) 0.5782(4) 0.0203(12) Uani 0.873(3) 1 d D U P A 1
H2 H 0.227755 0.552091 0.556280 0.024 Uiso 0.873(3) 1 calc R U P A 1
C3 C 0.3867(5) 0.5196(4) 0.5611(3) 0.0222(13) Uani 0.873(3) 1 d D U P A 1
C4 C 0.4840(5) 0.5255(3) 0.5937(3) 0.0216(12) Uani 0.873(3) 1 d D U P A 1
H4 H 0.546449 0.498616 0.583246 0.026 Uiso 0.873(3) 1 calc R U P A 1
C5 C 0.4872(8) 0.5715(8) 0.6417(6) 0.0222(15) Uani 0.873(3) 1 d D U P A 1
H5 H 0.554234 0.576469 0.663951 0.027 Uiso 0.873(3) 1 calc R U P A 1
C6 C 0.3815(4) 0.4685(3) 0.5085(2) 0.0322(12) Uani 0.873(3) 1 d D U P A 1
C7 C 0.1811(4) 0.6459(3) 0.71066(19) 0.0157(10) Uani 0.873(3) 1 d D U P A 1
C8 C 0.0722(4) 0.6341(3) 0.72711(19) 0.0187(9) Uani 0.873(3) 1 d D U P A 1
H8 H 0.020205 0.619950 0.696776 0.022 Uiso 0.873(3) 1 calc R U P A 1
C9 C 0.0403(3) 0.6434(2) 0.7882(2) 0.0201(9) Uani 0.873(3) 1 d D U P A 1
C10 C 0.1177(4) 0.6652(3) 0.8312(2) 0.0247(10) Uani 0.873(3) 1 d D U P A 1
H10 H 0.098170 0.672625 0.873341 0.030 Uiso 0.873(3) 1 calc R U P A 1
C11 C 0.2242(4) 0.6758(3) 0.8107(2) 0.0242(11) Uani 0.873(3) 1 d D U P A 1
H11 H 0.278015 0.688949 0.840369 0.029 Uiso 0.873(3) 1 calc R U P A 1
C12 C -0.1035(4) 0.6379(2) 0.86320(19) 0.0310(10) Uani 0.873(3) 1 d D U P A 1
H12A H -0.180720 0.623955 0.866469 0.046 Uiso 0.873(3) 1 calc R U P A 1
H12B H -0.096528 0.686618 0.873764 0.046 Uiso 0.873(3) 1 calc R U P A 1
H12C H -0.058944 0.610464 0.891932 0.046 Uiso 0.873(3) 1 calc R U P A 1
C13 C 0.4063(3) 0.74968(15) 0.57118(13) 0.0174(6) Uani 1 1 d . . . . .
C14 C 0.3158(3) 0.74797(17) 0.53201(15) 0.0223(7) Uani 1 1 d . . . . .
H14 H 0.249634 0.770448 0.543714 0.027 Uiso 1 1 calc R U . . .
C15 C 0.3218(3) 0.71345(18) 0.47573(16) 0.0284(8) Uani 1 1 d . . . . .
H15 H 0.259427 0.712234 0.449186 0.034 Uiso 1 1 calc R U . . .
C16 C 0.4177(3) 0.68086(17) 0.45803(15) 0.0286(8) Uani 1 1 d . . . . .
H16 H 0.421465 0.658033 0.419112 0.034 Uiso 1 1 calc R U . . .
C17 C 0.5085(3) 0.68142(17) 0.49694(15) 0.0247(8) Uani 1 1 d . . . . .
H17 H 0.574246 0.658565 0.485106 0.030 Uiso 1 1 calc R U . . .
C18 C 0.5025(3) 0.71571(16) 0.55344(14) 0.0206(7) Uani 1 1 d . . . . .
H18 H 0.564461 0.716037 0.580283 0.025 Uiso 1 1 calc R U . . .
C19 C 0.2811(3) 0.84474(16) 0.64567(15) 0.0187(7) Uani 1 1 d . . . . .
C20 C 0.1992(3) 0.84166(18) 0.69073(16) 0.0238(7) Uani 1 1 d . . . . .
H20 H 0.200796 0.806382 0.721179 0.029 Uiso 1 1 calc R U . . .
C21 C 0.1148(3) 0.89006(18) 0.69137(17) 0.0287(8) Uani 1 1 d . . . . .
H21 H 0.059495 0.888248 0.722480 0.034 Uiso 1 1 calc R U . . .
C22 C 0.1121(3) 0.94063(18) 0.64657(18) 0.0300(8) Uani 1 1 d . . . . .
H22 H 0.054452 0.973572 0.646803 0.036 Uiso 1 1 calc R U . . .
C23 C 0.1924(3) 0.94372(19) 0.60143(17) 0.0274(8) Uani 1 1 d . . . . .
H23 H 0.189510 0.978454 0.570502 0.033 Uiso 1 1 calc R U . . .
C24 C 0.2772(3) 0.89641(17) 0.60110(15) 0.0214(7) Uani 1 1 d . . . . .
H24 H 0.332975 0.899175 0.570316 0.026 Uiso 1 1 calc R U . . .
C25 C 0.5132(2) 0.84452(16) 0.65532(14) 0.0160(6) Uani 1 1 d . . . . .
C26 C 0.5429(2) 0.86995(14) 0.71313(15) 0.0153(6) Uani 1 1 d . . . . .
C27 C 0.6402(2) 0.91111(15) 0.71961(15) 0.0170(6) Uani 1 1 d . . . . .
C28 C 0.7049(3) 0.92490(16) 0.66592(15) 0.0190(7) Uani 1 1 d . . . . .
C29 C 0.6667(3) 0.90344(17) 0.60746(15) 0.0204(7) Uani 1 1 d . . . . .
H29 H 0.705788 0.916449 0.571126 0.024 Uiso 1 1 calc R U . . .
C30 C 0.5744(3) 0.86427(16) 0.60226(14) 0.0192(7) Uani 1 1 d . . . . .
H30 H 0.550650 0.849891 0.562311 0.023 Uiso 1 1 calc R U . . .
C31 C 0.6784(3) 0.93473(16) 0.77762(16) 0.0199(7) Uani 1 1 d . . . . .
H31 H 0.633876 0.928835 0.813451 0.024 Uiso 1 1 calc R U . . .
C32 C 0.7786(3) 0.96599(16) 0.78305(17) 0.0225(7) Uani 1 1 d . . . . .
H32 H 0.803876 0.980280 0.822736 0.027 Uiso 1 1 calc R U . . .
C33 C 0.8447(3) 0.97719(16) 0.73043(16) 0.0238(8) Uani 1 1 d . . . . .
H33 H 0.915278 0.997614 0.734845 0.029 Uiso 1 1 calc R U . . .
C34 C 0.8077(3) 0.95877(17) 0.67318(17) 0.0238(7) Uani 1 1 d . . . . .
H34 H 0.851081 0.968671 0.637609 0.029 Uiso 1 1 calc R U . . .
C35 C 0.4729(2) 0.86100(16) 0.76988(14) 0.0166(6) Uani 1 1 d . . . . .
C36 C 0.4818(2) 0.80549(17) 0.80944(14) 0.0181(6) Uani 1 1 d . . . . .
C37 C 0.4193(3) 0.80466(18) 0.86567(14) 0.0232(7) Uani 1 1 d . . . . .
H37 H 0.428035 0.767710 0.894037 0.028 Uiso 1 1 calc R U . . .
C38 C 0.3473(3) 0.85643(19) 0.87904(16) 0.0280(8) Uani 1 1 d . . . . .
H38 H 0.307750 0.855185 0.917043 0.034 Uiso 1 1 calc R U . . .
C39 C 0.3304(3) 0.91143(18) 0.83802(16) 0.0239(7) Uani 1 1 d . . . . .
C40 C 0.3965(2) 0.91499(15) 0.78322(15) 0.0187(6) Uani 1 1 d . . . . .
C41 C 0.3786(3) 0.97060(17) 0.74214(16) 0.0212(7) Uani 1 1 d . . . . .
H41 H 0.422140 0.974151 0.705655 0.025 Uiso 1 1 calc R U . . .
C42 C 0.3000(3) 1.01953(18) 0.75370(17) 0.0271(8) Uani 1 1 d . . . . .
H42 H 0.288513 1.055905 0.725037 0.032 Uiso 1 1 calc R U . . .
C43 C 0.2364(3) 1.01558(19) 0.80824(18) 0.0309(9) Uani 1 1 d . . . . .
H43 H 0.182342 1.049660 0.816368 0.037 Uiso 1 1 calc R U . . .
C44 C 0.2515(3) 0.96365(19) 0.84922(18) 0.0299(9) Uani 1 1 d . . . . .
H44 H 0.208606 0.962189 0.886048 0.036 Uiso 1 1 calc R U . . .
C45 C 0.6786(3) 0.73898(16) 0.75314(14) 0.0187(7) Uani 1 1 d . . . . .
C46 C 0.7566(3) 0.77974(16) 0.78279(16) 0.0221(7) Uani 1 1 d . . . . .
H46 H 0.739189 0.801421 0.821052 0.027 Uiso 1 1 calc R U . . .
C47 C 0.8596(3) 0.78869(18) 0.75650(16) 0.0265(8) Uani 1 1 d . . . . .
H47 H 0.912337 0.816920 0.776697 0.032 Uiso 1 1 calc R U . . .
C48 C 0.8863(3) 0.75687(18) 0.70109(16) 0.0278(8) Uani 1 1 d . . . . .
H48 H 0.956861 0.763789 0.683128 0.033 Uiso 1 1 calc R U . . .
C49 C 0.8106(3) 0.71512(18) 0.67190(16) 0.0264(8) Uani 1 1 d . . . . .
H49 H 0.829438 0.692305 0.634392 0.032 Uiso 1 1 calc R U . . .
C50 C 0.7072(3) 0.70665(17) 0.69756(15) 0.0222(7) Uani 1 1 d . . . . .
H50 H 0.654891 0.678401 0.677066 0.027 Uiso 1 1 calc R U . . .
C51 C 0.5626(3) 0.67361(17) 0.85306(15) 0.0233(7) Uani 1 1 d . . . . .
C52 C 0.5179(3) 0.60821(18) 0.85545(16) 0.0303(8) Uani 1 1 d . . . . .
H52 H 0.473154 0.592422 0.822235 0.036 Uiso 1 1 calc R U . . .
C53 C 0.5377(4) 0.5656(2) 0.90568(19) 0.0405(10) Uani 1 1 d . . . . .
H53 H 0.505952 0.521057 0.906980 0.049 Uiso 1 1 calc R U . . .
C54 C 0.6037(4) 0.5880(2) 0.95407(19) 0.0443(11) Uani 1 1 d . . . . .
H54 H 0.620491 0.558003 0.987532 0.053 Uiso 1 1 calc R U . . .
C55 C 0.6452(3) 0.6543(3) 0.9535(2) 0.0479(12) Uani 1 1 d . . . . .
H55 H 0.687298 0.670523 0.987585 0.058 Uiso 1 1 calc R U . . .
C56 C 0.6253(3) 0.6969(2) 0.90308(17) 0.0379(9) Uani 1 1 d . . . . .
H56 H 0.654406 0.742203 0.902646 0.046 Uiso 1 1 calc R U . . .
C57 C 0.0915(6) 0.3691(4) 0.5624(4) 0.051(2) Uani 0.723(3) 1 d . . P B 1
H57A H 0.069714 0.407651 0.534979 0.061 Uiso 0.723(3) 1 calc R U P B 1
H57B H 0.146833 0.386611 0.592152 0.061 Uiso 0.723(3) 1 calc R U P B 1
B1 B -0.0127(4) 0.5621(2) 0.5615(2) 0.0324(10) Uani 1 1 d . . . C 1
N1 N 0.4003(5) 0.6102(4) 0.6592(4) 0.0168(13) Uani 0.873(3) 1 d D U P A 1
N2 N 0.2119(4) 0.6359(3) 0.64851(19) 0.0177(10) Uani 0.873(3) 1 d D U P A 1
H2A H 0.158(2) 0.628(2) 0.6245(14) 0.021 Uiso 0.873(3) 1 d D U P A 1
N3 N 0.2563(4) 0.6686(5) 0.75096(19) 0.0200(11) Uani 0.873(3) 1 d D U P A 1
O1 O -0.0658(3) 0.62698(17) 0.80115(15) 0.0271(7) Uani 0.873(3) 1 d D U P A 1
F1 F 0.4015(3) 0.40502(13) 0.52818(14) 0.0608(10) Uani 0.873(3) 1 d D U P A 1
F2 F 0.2840(2) 0.46679(14) 0.48005(11) 0.0376(7) Uani 0.873(3) 1 d D U P A 1
F3 F 0.4556(3) 0.4832(2) 0.46448(14) 0.0589(10) Uani 0.873(3) 1 d D U P A 1
F4 F 0.0488(2) 0.53117(13) 0.51500(10) 0.0462(6) Uani 1 1 d . . . C 1
F5 F -0.12269(18) 0.56130(13) 0.54650(11) 0.0467(6) Uani 1 1 d . . . C 1
F6 F 0.00587(18) 0.52772(12) 0.61673(10) 0.0401(6) Uani 1 1 d . . . C 1
F7 F 0.02391(19) 0.63046(11) 0.56875(11) 0.0421(6) Uani 1 1 d . . . C 1
P1 P 0.39684(7) 0.78506(4) 0.64948(3) 0.01594(16) Uani 1 1 d . . . A 1
P2 P 0.54000(6) 0.72384(4) 0.78284(4) 0.01790(17) Uani 1 1 d . . . A 1
Cl1 Cl 0.15054(17) 0.30381(10) 0.51734(10) 0.0628(6) Uani 0.723(3) 1 d . . P B 1
Cl2 Cl -0.0257(2) 0.33972(10) 0.60384(9) 0.0586(5) Uani 0.723(3) 1 d . . P B 1
Cu1 Cu 0.40831(3) 0.69438(2) 0.71702(2) 0.01906(9) Uani 1 1 d D . . A 1
F8 F -0.0827(17) 0.6980(9) 0.8687(8) 0.041(4) Uani 0.127(3) 1 d D U P A 2
F9 F -0.0510(15) 0.5911(9) 0.8771(8) 0.039(4) Uani 0.127(3) 1 d D U P A 2
F10 F -0.1276(16) 0.6277(11) 0.7946(8) 0.034(4) Uani 0.127(3) 1 d D U P A 2
C58 C -0.0488(16) 0.6430(8) 0.8362(8) 0.022(3) Uani 0.127(3) 1 d D U P A 2
C7A C 0.185(3) 0.656(2) 0.7265(16) 0.018(3) Uani 0.127(3) 1 d D U P A 2
C8A C 0.079(3) 0.643(2) 0.7464(13) 0.018(3) Uani 0.127(3) 1 d D U P A 2
H8A H 0.022495 0.626398 0.719732 0.022 Uiso 0.127(3) 1 calc R U P A 2
C9A C 0.0634(19) 0.6557(19) 0.8087(12) 0.020(3) Uani 0.127(3) 1 d D U P A 2
C10A C 0.152(2) 0.668(2) 0.8469(15) 0.023(4) Uani 0.127(3) 1 d D U P A 2
H10A H 0.141016 0.669267 0.890561 0.027 Uiso 0.127(3) 1 calc R U P A 2
N3A N 0.273(4) 0.669(4) 0.7625(14) 0.019(4) Uani 0.127(3) 1 d D U P A 2
C11A C 0.257(2) 0.678(2) 0.8238(14) 0.019(4) Uani 0.127(3) 1 d D U P A 2
H11A H 0.315834 0.691170 0.850381 0.023 Uiso 0.127(3) 1 calc R U P A 2
C1A C 0.288(4) 0.606(3) 0.637(3) 0.017(3) Uani 0.127(3) 1 d D U P A 2
C2A C 0.284(6) 0.566(4) 0.584(3) 0.020(4) Uani 0.127(3) 1 d D U P A 2
H2AA H 0.216498 0.565956 0.561780 0.024 Uiso 0.127(3) 1 calc R U P A 2
C3A C 0.367(5) 0.526(4) 0.558(3) 0.025(3) Uani 0.127(3) 1 d D U P A 2
C4A C 0.468(4) 0.538(3) 0.586(2) 0.023(4) Uani 0.127(3) 1 d D U P A 2
H4A H 0.533972 0.523172 0.565483 0.028 Uiso 0.127(3) 1 calc R U P A 2
C5A C 0.473(6) 0.570(6) 0.643(4) 0.021(4) Uani 0.127(3) 1 d D U P A 2
H5A H 0.538831 0.567676 0.666207 0.025 Uiso 0.127(3) 1 calc R U P A 2
N1A N 0.386(4) 0.605(4) 0.665(3) 0.018(4) Uani 0.127(3) 1 d D U P A 2
N2A N 0.205(4) 0.645(2) 0.6637(16) 0.015(3) Uani 0.127(3) 1 d D U P A 2
H2AB H 0.147(6) 0.645(8) 0.641(3) 0.018 Uiso 0.127(3) 1 d D U P A 2
O6 O 0.347(3) 0.4899(14) 0.5060(14) 0.040(4) Uani 0.127(3) 1 d D U P A 2
C59 C 0.443(3) 0.451(2) 0.487(2) 0.0589(10) Uani 0.127(3) 1 d D U P A 2
H59A H 0.423612 0.420809 0.452954 0.088 Uiso 0.127(3) 1 calc R U P A 2
H59B H 0.469112 0.423827 0.522613 0.088 Uiso 0.127(3) 1 calc R U P A 2
H59C H 0.501035 0.482957 0.474265 0.088 Uiso 0.127(3) 1 calc R U P A 2
Cl2A Cl 0.034(2) 0.3434(12) 0.5943(10) 0.0586(5) Uani 0.077(3) 1 d . . P D 2
C57A C 0.133(7) 0.377(5) 0.560(5) 0.051(2) Uani 0.077(3) 1 d . . P D 2
H57C H 0.189935 0.389245 0.590846 0.061 Uiso 0.077(3) 1 calc R U P D 2
H57D H 0.107570 0.420840 0.540762 0.061 Uiso 0.077(3) 1 calc R U P D 2
Cl1A Cl 0.2042(18) 0.3212(10) 0.4935(11) 0.0628(6) Uani 0.077(3) 1 d . . P D 2

loop_
_atom_site_aniso_label
_atom_site_aniso_U_11
_atom_site_aniso_U_22
_atom_site_aniso_U_33
_atom_site_aniso_U_23
_atom_site_aniso_U_13
_atom_site_aniso_U_12
C1 0.019(3) 0.016(2) 0.016(3) 0.0046(19) 0.0054(19) 0.0003(19)
C2 0.023(3) 0.020(4) 0.018(2) 0.0007(19) -0.001(2) -0.004(2)
C3 0.029(3) 0.019(3) 0.0181(18) 0.0027(18) 0.004(2) 0.002(2)
C4 0.023(3) 0.018(3) 0.024(3) 0.006(2) 0.0035(19) 0.0053(19)
C5 0.021(3) 0.021(2) 0.026(2) 0.0031(18) 0.001(3) -0.001(3)
C6 0.041(3) 0.029(3) 0.027(2) -0.006(2) -0.003(2) 0.008(2)
C7 0.0222(18) 0.011(2) 0.014(3) -0.0025(17) 0.0015(18) 0.0004(15)
C8 0.0183(19) 0.017(2) 0.021(2) 0.0010(19) -0.0006(19) -0.0008(15)
C9 0.0195(19) 0.0147(18) 0.026(2) 0.0034(17) 0.0036(18) 0.0004(15)
C10 0.028(3) 0.028(2) 0.019(2) 0.0015(19) 0.0048(19) -0.004(2)
C11 0.024(3) 0.030(2) 0.018(2) -0.0022(19) -0.0015(17) -0.006(2)
C12 0.028(2) 0.037(3) 0.028(2) 0.0016(19) 0.007(2) 0.002(2)
C13 0.0217(16) 0.0159(15) 0.0145(14) 0.0009(12) -0.0004(14) -0.0032(14)
C14 0.0229(18) 0.0203(17) 0.0236(17) 0.0037(14) -0.0028(15) -0.0001(14)
C15 0.034(2) 0.029(2) 0.0225(17) -0.0020(15) -0.0121(15) -0.0047(16)
C16 0.044(2) 0.0249(19) 0.0168(15) -0.0025(14) 0.0016(16) -0.0064(17)
C17 0.0283(19) 0.0236(19) 0.0221(16) -0.0021(14) 0.0070(15) -0.0023(15)
C18 0.0216(17) 0.0213(17) 0.0187(15) 0.0008(13) 0.0015(13) -0.0027(14)
C19 0.0153(16) 0.0184(16) 0.0226(16) -0.0040(14) -0.0031(13) -0.0034(13)
C20 0.0204(17) 0.0208(17) 0.0302(18) -0.0009(15) 0.0043(15) -0.0055(14)
C21 0.0189(18) 0.0279(19) 0.039(2) -0.0043(16) 0.0068(16) -0.0004(15)
C22 0.0161(17) 0.0248(18) 0.049(2) -0.0055(17) -0.0026(17) 0.0012(15)
C23 0.0226(18) 0.0253(19) 0.034(2) 0.0005(16) -0.0079(16) 0.0020(15)
C24 0.0185(17) 0.0222(17) 0.0237(17) -0.0021(14) 0.0004(14) -0.0010(14)
C25 0.0151(15) 0.0159(15) 0.0170(15) 0.0008(13) 0.0009(13) 0.0000(12)
C26 0.0149(14) 0.0115(14) 0.0195(15) 0.0015(13) 0.0024(13) 0.0017(11)
C27 0.0163(15) 0.0136(14) 0.0212(15) 0.0013(14) 0.0044(14) 0.0016(12)
C28 0.0186(17) 0.0137(15) 0.0247(17) -0.0003(13) 0.0027(14) 0.0001(13)
C29 0.0209(17) 0.0208(17) 0.0193(16) 0.0038(14) 0.0069(13) -0.0003(14)
C30 0.0211(17) 0.0218(16) 0.0147(14) 0.0010(13) -0.0006(13) -0.0007(13)
C31 0.0188(16) 0.0166(15) 0.0243(17) -0.0043(14) 0.0022(15) 0.0018(13)
C32 0.0216(17) 0.0179(16) 0.0282(17) -0.0070(16) -0.0032(16) 0.0016(13)
C33 0.0166(17) 0.0162(16) 0.039(2) -0.0065(15) 0.0012(15) -0.0010(13)
C34 0.0178(17) 0.0198(17) 0.0337(19) 0.0017(15) 0.0048(15) -0.0016(14)
C35 0.0147(15) 0.0183(15) 0.0167(15) -0.0043(12) -0.0001(12) -0.0028(12)
C36 0.0182(15) 0.0195(15) 0.0168(14) -0.0030(13) -0.0001(12) -0.0021(14)
C37 0.0295(18) 0.0245(16) 0.0155(14) 0.0001(14) 0.0030(13) -0.0047(16)
C38 0.032(2) 0.030(2) 0.0220(17) -0.0044(15) 0.0094(15) -0.0030(16)
C39 0.0224(18) 0.0220(17) 0.0272(18) -0.0070(15) 0.0055(14) -0.0034(14)
C40 0.0175(15) 0.0203(15) 0.0184(14) -0.0042(13) -0.0003(15) -0.0056(13)
C41 0.0174(17) 0.0195(17) 0.0267(16) -0.0041(14) -0.0004(14) -0.0013(13)
C42 0.0242(19) 0.0188(17) 0.038(2) -0.0026(16) -0.0023(16) 0.0004(15)
C43 0.0229(19) 0.0235(19) 0.046(2) -0.0098(17) 0.0073(17) 0.0032(15)
C44 0.0248(19) 0.029(2) 0.036(2) -0.0134(17) 0.0128(17) -0.0017(15)
C45 0.0169(16) 0.0177(16) 0.0214(16) 0.0039(13) -0.0011(13) 0.0037(13)
C46 0.0239(17) 0.0192(15) 0.0232(16) 0.0016(15) -0.0013(15) 0.0012(13)
C47 0.0188(17) 0.0249(19) 0.0359(19) 0.0073(15) -0.0042(15) -0.0019(14)
C48 0.0197(18) 0.0261(18) 0.038(2) 0.0133(15) 0.0049(15) 0.0061(14)
C49 0.0296(19) 0.0261(18) 0.0236(17) 0.0061(15) 0.0067(15) 0.0059(15)
C50 0.0208(17) 0.0238(18) 0.0219(16) 0.0040(14) -0.0030(13) 0.0020(14)
C51 0.0232(17) 0.0254(17) 0.0215(16) 0.0065(14) 0.0034(14) 0.0037(14)
C52 0.044(2) 0.0252(19) 0.0221(18) 0.0007(15) 0.0028(17) 0.0004(17)
C53 0.066(3) 0.023(2) 0.032(2) 0.0060(17) 0.012(2) 0.0012(19)
C54 0.049(3) 0.047(3) 0.037(2) 0.026(2) 0.003(2) 0.009(2)
C55 0.040(2) 0.067(3) 0.037(2) 0.023(2) -0.0115(19) -0.012(2)
C56 0.035(2) 0.045(2) 0.034(2) 0.0172(19) -0.0110(16) -0.0122(19)
C57 0.047(5) 0.038(4) 0.067(4) 0.001(3) -0.027(5) 0.000(4)
B1 0.026(2) 0.038(3) 0.033(2) 0.009(2) -0.0088(19) -0.013(2)
N1 0.018(2) 0.015(2) 0.018(2) 0.0040(17) 0.0021(19) -0.0039(19)
N2 0.0174(19) 0.021(2) 0.015(2) -0.0052(17) 0.0011(19) -0.0003(17)
N3 0.023(3) 0.0219(17) 0.015(2) 0.002(2) 0.0024(19) -0.004(2)
O1 0.0225(17) 0.0295(16) 0.0292(18) 0.0006(13) 0.0063(16) -0.0017(16)
F1 0.100(3) 0.0264(15) 0.0557(18) -0.0134(13) -0.0366(19) 0.0209(17)
F2 0.0434(16) 0.0374(15) 0.0320(14) -0.0141(12) -0.0109(12) 0.0075(13)
F3 0.0544(19) 0.086(3) 0.0360(18) -0.0275(16) 0.0178(15) -0.0028(18)
F4 0.0469(15) 0.0596(16) 0.0319(12) -0.0054(12) 0.0027(11) -0.0150(12)
F5 0.0292(13) 0.0614(17) 0.0495(14) 0.0146(12) -0.0139(11) -0.0138(11)
F6 0.0397(13) 0.0497(15) 0.0310(12) 0.0149(11) -0.0055(10) -0.0077(11)
F7 0.0439(14) 0.0345(13) 0.0477(14) 0.0068(11) -0.0182(11) -0.0083(11)
P1 0.0150(4) 0.0176(4) 0.0152(4) -0.0007(3) 0.0004(3) -0.0009(3)
P2 0.0184(4) 0.0177(4) 0.0176(4) 0.0015(4) 0.0006(4) 0.0003(3)
Cl1 0.0556(12) 0.0478(10) 0.0849(14) -0.0061(10) -0.0128(10) 0.0112(9)
Cl2 0.0658(14) 0.0606(11) 0.0494(10) 0.0148(8) -0.0117(10) 0.0028(11)
Cu1 0.01988(19) 0.01962(19) 0.01768(17) -0.00052(17) 0.00074(17) -0.00341(16)
F8 0.042(9) 0.044(10) 0.036(8) -0.002(8) 0.010(8) 0.007(9)
F9 0.029(8) 0.042(9) 0.045(9) 0.013(8) 0.003(7) -0.002(8)
F10 0.028(9) 0.049(10) 0.025(9) -0.005(7) 0.007(9) -0.013(9)
C58 0.022(7) 0.026(7) 0.017(7) -0.001(6) 0.011(7) -0.003(6)
C7A 0.021(5) 0.020(5) 0.013(5) -0.002(5) 0.002(5) -0.001(5)
C8A 0.018(6) 0.019(6) 0.017(6) -0.002(6) 0.001(6) -0.003(5)
C9A 0.020(5) 0.022(5) 0.018(5) 0.002(5) 0.003(5) -0.005(5)
C10A 0.022(7) 0.025(6) 0.022(6) 0.002(6) -0.002(6) -0.007(6)
N3A 0.022(6) 0.021(6) 0.013(6) -0.003(6) -0.005(6) -0.002(6)
C11A 0.020(7) 0.027(6) 0.011(6) 0.001(6) 0.005(6) -0.004(6)
C1A 0.020(6) 0.017(5) 0.014(6) -0.001(5) -0.001(5) -0.002(5)
C2A 0.022(6) 0.019(7) 0.019(6) 0.005(6) 0.003(6) 0.001(6)
C3A 0.029(6) 0.023(6) 0.021(5) 0.001(5) 0.000(5) 0.001(6)
C4A 0.026(7) 0.019(7) 0.024(6) 0.004(6) 0.004(6) 0.003(6)
C5A 0.021(7) 0.018(6) 0.023(6) 0.006(6) 0.001(6) -0.002(6)
N1A 0.018(7) 0.015(6) 0.020(6) 0.004(6) 0.002(6) 0.000(6)
N2A 0.015(6) 0.016(6) 0.015(7) -0.003(6) -0.001(6) 0.002(6)
O6 0.048(7) 0.038(7) 0.033(6) 0.000(6) 0.008(7) 0.003(7)
C59 0.0544(19) 0.086(3) 0.0360(18) -0.0275(16) 0.0178(15) -0.0028(18)
Cl2A 0.0658(14) 0.0606(11) 0.0494(10) 0.0148(8) -0.0117(10) 0.0028(11)
C57A 0.047(5) 0.038(4) 0.067(4) 0.001(3) -0.027(5) 0.000(4)
Cl1A 0.0556(12) 0.0478(10) 0.0849(14) -0.0061(10) -0.0128(10) 0.0112(9)

loop_
_atom_type_symbol
_atom_type_description
_atom_type_scat_dispersion_real
_atom_type_scat_dispersion_imag
_atom_type_scat_source
C C 0.0033 0.0016 'International Tables Vol C Tables 4.2.6.8 and 6.1.1.4'
H H 0.0000 0.0000 'International Tables Vol C Tables 4.2.6.8 and 6.1.1.4'
B B 0.0013 0.0007 'International Tables Vol C Tables 4.2.6.8 and 6.1.1.4'
Cl Cl 0.1484 0.1585 'International Tables Vol C Tables 4.2.6.8 and 6.1.1.4'
Cu Cu 0.3201 1.2651 'International Tables Vol C Tables 4.2.6.8 and 6.1.1.4'
F F 0.0171 0.0103 'International Tables Vol C Tables 4.2.6.8 and 6.1.1.4'
N N 0.0061 0.0033 'International Tables Vol C Tables 4.2.6.8 and 6.1.1.4'
O O 0.0106 0.0060 'International Tables Vol C Tables 4.2.6.8 and 6.1.1.4'
P P 0.1023 0.0942 'International Tables Vol C Tables 4.2.6.8 and 6.1.1.4'

loop_
_geom_angle_atom_site_label_1
_geom_angle_atom_site_label_2
_geom_angle_atom_site_label_3
_geom_angle
_geom_angle_site_symmetry_1
_geom_angle_site_symmetry_3
_geom_angle_publ_flag
N1 C1 C2 122.9(6) . . ?
N1 C1 N2 119.2(6) . . ?
N2 C1 C2 118.0(5) . . ?
C1 C2 H2 121.3 . . ?
C3 C2 C1 117.4(7) . . ?
C3 C2 H2 121.3 . . ?
C2 C3 C4 120.9(6) . . ?
C2 C3 C6 120.8(5) . . ?
C4 C3 C6 118.3(5) . . ?
C3 C4 H4 121.2 . . ?
C5 C4 C3 117.7(7) . . ?
C5 C4 H4 121.2 . . ?
C4 C5 H5 118.2 . . ?
N1 C5 C4 123.6(8) . . ?
N1 C5 H5 118.2 . . ?
F1 C6 C3 111.4(5) . . ?
F1 C6 F2 106.6(4) . . ?
F1 C6 F3 107.6(4) . . ?
F2 C6 C3 113.4(4) . . ?
F2 C6 F3 106.2(4) . . ?
F3 C6 C3 111.2(5) . . ?
C8 C7 N2 118.3(4) . . ?
N3 C7 C8 122.7(4) . . ?
N3 C7 N2 118.9(4) . . ?
C7 C8 H8 120.4 . . ?
C9 C8 C7 119.2(4) . . ?
C9 C8 H8 120.4 . . ?
C8 C9 C10 119.0(4) . . ?
O1 C9 C8 115.5(4) . . ?
O1 C9 C10 125.5(4) . . ?
C9 C10 H10 121.0 . . ?
C11 C10 C9 117.9(4) . . ?
C11 C10 H10 121.0 . . ?
C10 C11 H11 118.0 . . ?
N3 C11 C10 123.9(4) . . ?
N3 C11 H11 118.0 . . ?
H12A C12 H12B 109.5 . . ?
H12A C12 H12C 109.5 . . ?
H12B C12 H12C 109.5 . . ?
O1 C12 H12A 109.5 . . ?
O1 C12 H12B 109.5 . . ?
O1 C12 H12C 109.5 . . ?
C14 C13 C18 119.1(3) . . ?
C14 C13 P1 121.4(3) . . ?
C18 C13 P1 119.0(2) . . ?
C13 C14 H14 119.9 . . ?
C13 C14 C15 120.1(3) . . ?
C15 C14 H14 119.9 . . ?
C14 C15 H15 119.7 . . ?
C16 C15 C14 120.5(3) . . ?
C16 C15 H15 119.7 . . ?
C15 C16 H16 120.0 . . ?
C15 C16 C17 120.1(3) . . ?
C17 C16 H16 120.0 . . ?
C16 C17 H17 120.3 . . ?
C16 C17 C18 119.4(3) . . ?
C18 C17 H17 120.3 . . ?
C13 C18 H18 119.6 . . ?
C17 C18 C13 120.7(3) . . ?
C17 C18 H18 119.6 . . ?
C20 C19 P1 119.5(3) . . ?
C24 C19 C20 119.2(3) . . ?
C24 C19 P1 121.2(2) . . ?
C19 C20 H20 119.8 . . ?
C19 C20 C21 120.3(3) . . ?
C21 C20 H20 119.8 . . ?
C20 C21 H21 120.2 . . ?
C22 C21 C20 119.6(3) . . ?
C22 C21 H21 120.2 . . ?
C21 C22 H22 119.8 . . ?
C21 C22 C23 120.5(3) . . ?
C23 C22 H22 119.8 . . ?
C22 C23 H23 119.9 . . ?
C22 C23 C24 120.1(3) . . ?
C24 C23 H23 119.9 . . ?
C19 C24 H24 119.9 . . ?
C23 C24 C19 120.3(3) . . ?
C23 C24 H24 119.9 . . ?
C26 C25 C30 119.3(3) . . ?
C26 C25 P1 119.2(2) . . ?
C30 C25 P1 121.4(2) . . ?
C25 C26 C27 120.1(3) . . ?
C25 C26 C35 122.8(3) . . ?
C27 C26 C35 117.0(3) . . ?
C28 C27 C26 118.8(3) . . ?
C31 C27 C26 122.7(3) . . ?
C31 C27 C28 118.4(3) . . ?
C29 C28 C27 119.3(3) . . ?
C29 C28 C34 121.8(3) . . ?
C34 C28 C27 118.9(3) . . ?
C28 C29 H29 119.6 . . ?
C30 C29 C28 120.8(3) . . ?
C30 C29 H29 119.6 . . ?
C25 C30 H30 119.4 . . ?
C29 C30 C25 121.2(3) . . ?
C29 C30 H30 119.4 . . ?
C27 C31 H31 119.5 . . ?
C32 C31 C27 121.0(3) . . ?
C32 C31 H31 119.5 . . ?
C31 C32 H32 119.7 . . ?
C31 C32 C33 120.6(3) . . ?
C33 C32 H32 119.7 . . ?
C32 C33 H33 120.0 . . ?
C34 C33 C32 120.0(3) . . ?
C34 C33 H33 120.0 . . ?
C28 C34 H34 119.6 . . ?
C33 C34 C28 120.9(3) . . ?
C33 C34 H34 119.6 . . ?
C36 C35 C26 123.3(3) . . ?
C36 C35 C40 120.1(3) . . ?
C40 C35 C26 116.5(3) . . ?
C35 C36 C37 119.3(3) . . ?
C35 C36 P2 121.1(2) . . ?
C37 C36 P2 117.4(2) . . ?
C36 C37 H37 119.6 . . ?
C38 C37 C36 120.7(3) . . ?
C38 C37 H37 119.6 . . ?
C37 C38 H38 119.2 . . ?
C37 C38 C39 121.6(3) . . ?
C39 C38 H38 119.2 . . ?
C38 C39 C40 118.3(3) . . ?
C38 C39 C44 122.6(3) . . ?
C44 C39 C40 119.0(3) . . ?
C39 C40 C35 119.6(3) . . ?
C41 C40 C35 122.4(3) . . ?
C41 C40 C39 117.9(3) . . ?
C40 C41 H41 119.2 . . ?
C42 C41 C40 121.6(3) . . ?
C42 C41 H41 119.2 . . ?
C41 C42 H42 120.1 . . ?
C41 C42 C43 119.7(3) . . ?
C43 C42 H42 120.1 . . ?
C42 C43 H43 119.7 . . ?
C44 C43 C42 120.6(3) . . ?
C44 C43 H43 119.7 . . ?
C39 C44 H44 119.5 . . ?
C43 C44 C39 121.1(3) . . ?
C43 C44 H44 119.5 . . ?
C46 C45 C50 118.7(3) . . ?
C46 C45 P2 124.0(2) . . ?
C50 C45 P2 117.2(2) . . ?
C45 C46 H46 120.0 . . ?
C47 C46 C45 120.0(3) . . ?
C47 C46 H46 120.0 . . ?
C46 C47 H47 119.7 . . ?
C48 C47 C46 120.6(3) . . ?
C48 C47 H47 119.7 . . ?
C47 C48 H48 120.0 . . ?
C49 C48 C47 120.0(3) . . ?
C49 C48 H48 120.0 . . ?
C48 C49 H49 120.2 . . ?
C48 C49 C50 119.6(3) . . ?
C50 C49 H49 120.2 . . ?
C45 C50 H50 119.5 . . ?
C49 C50 C45 121.0(3) . . ?
C49 C50 H50 119.5 . . ?
C52 C51 C56 119.0(3) . . ?
C52 C51 P2 117.7(3) . . ?
C56 C51 P2 123.3(3) . . ?
C51 C52 H52 119.6 . . ?
C53 C52 C51 120.8(4) . . ?
C53 C52 H52 119.6 . . ?
C52 C53 H53 120.0 . . ?
C52 C53 C54 120.0(4) . . ?
C54 C53 H53 120.0 . . ?
C53 C54 H54 120.1 . . ?
C55 C54 C53 119.8(4) . . ?
C55 C54 H54 120.1 . . ?
C54 C55 H55 120.0 . . ?
C54 C55 C56 120.1(4) . . ?
C56 C55 H55 120.0 . . ?
C51 C56 H56 119.9 . . ?
C55 C56 C51 120.3(4) . . ?
C55 C56 H56 119.9 . . ?
H57A C57 H57B 107.9 . . ?
Cl1 C57 H57A 109.2 . . ?
Cl1 C57 H57B 109.2 . . ?
Cl1 C57 Cl2 111.9(4) . . ?
Cl2 C57 H57A 109.2 . . ?
Cl2 C57 H57B 109.2 . . ?
F4 B1 F7 108.6(3) . . ?
F5 B1 F4 110.5(3) . . ?
F5 B1 F6 110.8(3) . . ?
F5 B1 F7 110.0(4) . . ?
F6 B1 F4 108.9(4) . . ?
F6 B1 F7 108.0(3) . . ?
C1 N1 C5 117.4(8) . . ?
C1 N1 Cu1 116.5(6) . . ?
C5 N1 Cu1 125.1(6) . . ?
C1 N2 C7 124.9(5) . . ?
C1 N2 H2A 111(3) . . ?
C7 N2 H2A 113(3) . . ?
C7 N3 C11 117.1(4) . . ?
C7 N3 Cu1 117.8(3) . . ?
C11 N3 Cu1 125.0(3) . . ?
C9 O1 C12 117.5(4) . . ?
C13 P1 C19 104.30(15) . . ?
C13 P1 C25 104.68(14) . . ?
C13 P1 Cu1 106.97(10) . . ?
C19 P1 C25 101.26(14) . . ?
C19 P1 Cu1 124.45(11) . . ?
C25 P1 Cu1 113.36(10) . . ?
C36 P2 Cu1 98.38(10) . . ?
C45 P2 C36 109.01(15) . . ?
C45 P2 Cu1 118.97(11) . . ?
C51 P2 C36 105.34(15) . . ?
C51 P2 C45 103.79(14) . . ?
C51 P2 Cu1 120.11(12) . . ?
N1 Cu1 P1 103.1(2) . . ?
N1 Cu1 P2 128.8(2) . . ?
N3 Cu1 N1 88.7(3) . . ?
N3 Cu1 P1 111.1(2) . . ?
N3 Cu1 P2 119.13(11) . . ?
P2 Cu1 P1 104.53(3) . . ?
F8 C58 F10 107.8(17) . . ?
F8 C58 C9A 110.6(19) . . ?
F9 C58 F8 104.6(17) . . ?
F9 C58 F10 104.8(17) . . ?
F9 C58 C9A 114(2) . . ?
F10 C58 C9A 114.8(19) . . ?
C8A C7A N2A 116(3) . . ?
N3A C7A C8A 127(3) . . ?
N3A C7A N2A 117(3) . . ?
C7A C8A H8A 123.4 . . ?
C9A C8A C7A 113(3) . . ?
C9A C8A H8A 123.4 . . ?
C8A C9A C58 118(2) . . ?
C10A C9A C58 120(2) . . ?
C10A C9A C8A 120(3) . . ?
C9A C10A H10A 118.9 . . ?
C9A C10A C11A 122(3) . . ?
C11A C10A H10A 118.9 . . ?
C7A N3A C11A 119(4) . . ?
C10A C11A H11A 121.1 . . ?
N3A C11A C10A 118(3) . . ?
N3A C11A H11A 121.1 . . ?
C2A C1A N2A 129(4) . . ?
N1A C1A C2A 114(5) . . ?
N1A C1A N2A 117(5) . . ?
C1A C2A H2AA 116.0 . . ?
C3A C2A C1A 128(5) . . ?
C3A C2A H2AA 116.0 . . ?
C2A C3A C4A 113(5) . . ?
O6 C3A C2A 119(4) . . ?
O6 C3A C4A 127(5) . . ?
C3A C4A H4A 120.5 . . ?
C5A C4A C3A 119(5) . . ?
C5A C4A H4A 120.5 . . ?
C4A C5A H5A 119.2 . . ?
N1A C5A C4A 122(7) . . ?
N1A C5A H5A 119.2 . . ?
C1A N1A C5A 122(6) . . ?
C7A N2A C1A 128(4) . . ?
C7A N2A H2AB 114(3) . . ?
C1A N2A H2AB 110(3) . . ?
C3A O6 C59 111(4) . . ?
O6 C59 H59A 109.5 . . ?
O6 C59 H59B 109.5 . . ?
O6 C59 H59C 109.5 . . ?
H59A C59 H59B 109.5 . . ?
H59A C59 H59C 109.5 . . ?
H59B C59 H59C 109.5 . . ?
Cl2A C57A H57C 108.2 . . ?
Cl2A C57A H57D 108.2 . . ?
Cl2A C57A Cl1A 116(5) . . ?
H57C C57A H57D 107.4 . . ?
Cl1A C57A H57C 108.2 . . ?
Cl1A C57A H57D 108.2 . . ?

loop_
_geom_bond_atom_site_label_1
_geom_bond_atom_site_label_2
_geom_bond_distance
_geom_bond_site_symmetry_2
_geom_bond_publ_flag
C1 C2 1.397(5) . ?
C1 N1 1.339(5) . ?
C1 N2 1.393(5) . ?
C2 H2 0.9500 . ?
C2 C3 1.374(5) . ?
C3 C4 1.380(5) . ?
C3 C6 1.510(6) . ?
C4 H4 0.9500 . ?
C4 C5 1.368(6) . ?
C5 H5 0.9500 . ?
C5 N1 1.351(5) . ?
C6 F1 1.329(5) . ?
C6 F2 1.334(5) . ?
C6 F3 1.338(5) . ?
C7 C8 1.390(5) . ?
C7 N2 1.404(5) . ?
C7 N3 1.336(5) . ?
C8 H8 0.9500 . ?
C8 C9 1.384(5) . ?
C9 C10 1.386(5) . ?
C9 O1 1.357(5) . ?
C10 H10 0.9500 . ?
C10 C11 1.384(5) . ?
C11 H11 0.9500 . ?
C11 N3 1.352(5) . ?
C12 H12A 0.9800 . ?
C12 H12B 0.9800 . ?
C12 H12C 0.9800 . ?
C12 O1 1.429(5) . ?
C13 C14 1.386(5) . ?
C13 C18 1.396(5) . ?
C13 P1 1.826(3) . ?
C14 H14 0.9500 . ?
C14 C15 1.388(5) . ?
C15 H15 0.9500 . ?
C15 C16 1.381(5) . ?
C16 H16 0.9500 . ?
C16 C17 1.386(5) . ?
C17 H17 0.9500 . ?
C17 C18 1.390(4) . ?
C18 H18 0.9500 . ?
C19 C20 1.392(5) . ?
C19 C24 1.392(5) . ?
C19 P1 1.826(3) . ?
C20 H20 0.9500 . ?
C20 C21 1.393(5) . ?
C21 H21 0.9500 . ?
C21 C22 1.379(5) . ?
C22 H22 0.9500 . ?
C22 C23 1.380(5) . ?
C23 H23 0.9500 . ?
C23 C24 1.382(5) . ?
C24 H24 0.9500 . ?
C25 C26 1.388(4) . ?
C25 C30 1.418(4) . ?
C25 P1 1.832(3) . ?
C26 C27 1.435(4) . ?
C26 C35 1.500(4) . ?
C27 C28 1.424(4) . ?
C27 C31 1.410(5) . ?
C28 C29 1.406(5) . ?
C28 C34 1.421(5) . ?
C29 H29 0.9500 . ?
C29 C30 1.361(5) . ?
C30 H30 0.9500 . ?
C31 H31 0.9500 . ?
C31 C32 1.367(4) . ?
C32 H32 0.9500 . ?
C32 C33 1.406(5) . ?
C33 H33 0.9500 . ?
C33 C34 1.361(5) . ?
C34 H34 0.9500 . ?
C35 C36 1.381(4) . ?
C35 C40 1.432(4) . ?
C36 C37 1.429(4) . ?
C36 P2 1.832(3) . ?
C37 H37 0.9500 . ?
C37 C38 1.366(5) . ?
C38 H38 0.9500 . ?
C38 C39 1.404(5) . ?
C39 C40 1.430(4) . ?
C39 C44 1.418(5) . ?
C40 C41 1.415(4) . ?
C41 H41 0.9500 . ?
C41 C42 1.372(5) . ?
C42 H42 0.9500 . ?
C42 C43 1.409(5) . ?
C43 H43 0.9500 . ?
C43 C44 1.355(5) . ?
C44 H44 0.9500 . ?
C45 C46 1.392(5) . ?
C45 C50 1.397(4) . ?
C45 P2 1.826(3) . ?
C46 H46 0.9500 . ?
C46 C47 1.385(5) . ?
C47 H47 0.9500 . ?
C47 C48 1.384(5) . ?
C48 H48 0.9500 . ?
C48 C49 1.380(5) . ?
C49 H49 0.9500 . ?
C49 C50 1.383(5) . ?
C50 H50 0.9500 . ?
C51 C52 1.386(5) . ?
C51 C56 1.395(5) . ?
C51 P2 1.822(3) . ?
C52 H52 0.9500 . ?
C52 C53 1.384(5) . ?
C53 H53 0.9500 . ?
C53 C54 1.386(6) . ?
C54 H54 0.9500 . ?
C54 C55 1.385(6) . ?
C55 H55 0.9500 . ?
C55 C56 1.388(5) . ?
C56 H56 0.9500 . ?
C57 H57A 0.9900 . ?
C57 H57B 0.9900 . ?
C57 Cl1 1.753(9) . ?
C57 Cl2 1.776(8) . ?
B1 F4 1.387(5) . ?
B1 F5 1.376(5) . ?
B1 F6 1.384(5) . ?
B1 F7 1.413(5) . ?
N1 Cu1 2.061(8) . ?
N2 H2A 0.853(13) . ?
N3 Cu1 2.050(5) . ?
P1 Cu1 2.2922(9) . ?
P2 Cu1 2.2141(9) . ?
F8 C58 1.344(11) . ?
F9 C58 1.341(11) . ?
F10 C58 1.345(11) . ?
C58 C9A 1.508(15) . ?
C7A C8A 1.385(10) . ?
C7A N3A 1.343(11) . ?
C7A N2A 1.390(12) . ?
C8A H8A 0.9500 . ?
C8A C9A 1.380(10) . ?
C9A C10A 1.377(10) . ?
C10A H10A 0.9500 . ?
C10A C11A 1.382(10) . ?
N3A C11A 1.347(11) . ?
C11A H11A 0.9500 . ?
C1A C2A 1.384(10) . ?
C1A N1A 1.344(11) . ?
C1A N2A 1.393(12) . ?
C2A H2AA 0.9500 . ?
C2A C3A 1.380(10) . ?
C3A C4A 1.381(10) . ?
C3A O6 1.354(10) . ?
C4A H4A 0.9500 . ?
C4A C5A 1.381(10) . ?
C5A H5A 0.9500 . ?
C5A N1A 1.346(11) . ?
N2A H2AB 0.858(14) . ?
O6 C59 1.440(10) . ?
C59 H59A 0.9800 . ?
C59 H59B 0.9800 . ?
C59 H59C 0.9800 . ?
Cl2A C57A 1.57(9) . ?
C57A H57C 0.9900 . ?
C57A H57D 0.9900 . ?
C57A Cl1A 1.99(11) . ?

loop_
_geom_torsion_atom_site_label_1
_geom_torsion_atom_site_label_2
_geom_torsion_atom_site_label_3
_geom_torsion_atom_site_label_4
_geom_torsion
_geom_torsion_site_symmetry_1
_geom_torsion_site_symmetry_2
_geom_torsion_site_symmetry_3
_geom_torsion_site_symmetry_4
_geom_torsion_publ_flag
C1 C2 C3 C4 0.8(15) . . . . ?
C1 C2 C3 C6 177.2(8) . . . . ?
C2 C1 N1 C5 -4.9(14) . . . . ?
C2 C1 N1 Cu1 164.5(8) . . . . ?
C2 C1 N2 C7 138.4(8) . . . . ?
C2 C3 C4 C5 -2.9(15) . . . . ?
C2 C3 C6 F1 -116.8(9) . . . . ?
C2 C3 C6 F2 3.5(11) . . . . ?
C2 C3 C6 F3 123.1(9) . . . . ?
C3 C4 C5 N1 1(2) . . . . ?
C4 C3 C6 F1 59.7(9) . . . . ?
C4 C3 C6 F2 180.0(6) . . . . ?
C4 C3 C6 F3 -60.4(9) . . . . ?
C4 C5 N1 C1 3(2) . . . . ?
C4 C5 N1 Cu1 -165.7(11) . . . . ?
C6 C3 C4 C5 -179.3(11) . . . . ?
C7 C8 C9 C10 1.0(7) . . . . ?
C7 C8 C9 O1 -176.3(4) . . . . ?
C8 C7 N2 C1 -133.8(7) . . . . ?
C8 C7 N3 C11 4.1(11) . . . . ?
C8 C7 N3 Cu1 -172.7(4) . . . . ?
C8 C9 C10 C11 -0.9(7) . . . . ?
C8 C9 O1 C12 -177.9(4) . . . . ?
C9 C10 C11 N3 2.5(9) . . . . ?
C10 C9 O1 C12 4.9(6) . . . . ?
C10 C11 N3 C7 -4.0(11) . . . . ?
C10 C11 N3 Cu1 172.5(5) . . . . ?
C13 C14 C15 C16 -0.3(5) . . . . ?
C14 C13 C18 C17 1.0(5) . . . . ?
C14 C13 P1 C19 -24.6(3) . . . . ?
C14 C13 P1 C25 -130.6(3) . . . . ?
C14 C13 P1 Cu1 108.8(3) . . . . ?
C14 C15 C16 C17 1.1(5) . . . . ?
C15 C16 C17 C18 -0.8(5) . . . . ?
C16 C17 C18 C13 -0.2(5) . . . . ?
C18 C13 C14 C15 -0.7(5) . . . . ?
C18 C13 P1 C19 163.8(2) . . . . ?
C18 C13 P1 C25 57.8(3) . . . . ?
C18 C13 P1 Cu1 -62.7(3) . . . . ?
C19 C20 C21 C22 0.8(5) . . . . ?
C20 C19 C24 C23 -0.4(5) . . . . ?
C20 C19 P1 C13 130.8(3) . . . . ?
C20 C19 P1 C25 -120.7(3) . . . . ?
C20 C19 P1 Cu1 8.1(3) . . . . ?
C20 C21 C22 C23 -0.3(5) . . . . ?
C21 C22 C23 C24 -0.6(5) . . . . ?
C22 C23 C24 C19 1.0(5) . . . . ?
C24 C19 C20 C21 -0.5(5) . . . . ?
C24 C19 P1 C13 -53.7(3) . . . . ?
C24 C19 P1 C25 54.8(3) . . . . ?
C24 C19 P1 Cu1 -176.4(2) . . . . ?
C25 C26 C27 C28 -0.2(4) . . . . ?
C25 C26 C27 C31 -175.9(3) . . . . ?
C25 C26 C35 C36 89.8(4) . . . . ?
C25 C26 C35 C40 -92.4(3) . . . . ?
C26 C25 C30 C29 5.0(5) . . . . ?
C26 C25 P1 C13 -167.2(2) . . . . ?
C26 C25 P1 C19 84.6(3) . . . . ?
C26 C25 P1 Cu1 -51.0(3) . . . . ?
C26 C27 C28 C29 5.9(4) . . . . ?
C26 C27 C28 C34 -172.8(3) . . . . ?
C26 C27 C31 C32 171.3(3) . . . . ?
C26 C35 C36 C37 173.8(3) . . . . ?
C26 C35 C36 P2 -23.3(4) . . . . ?
C26 C35 C40 C39 -177.3(3) . . . . ?
C26 C35 C40 C41 6.5(4) . . . . ?
C27 C26 C35 C36 -94.9(4) . . . . ?
C27 C26 C35 C40 83.0(3) . . . . ?
C27 C28 C29 C30 -6.2(5) . . . . ?
C27 C28 C34 C33 0.7(5) . . . . ?
C27 C31 C32 C33 1.9(5) . . . . ?
C28 C27 C31 C32 -4.4(4) . . . . ?
C28 C29 C30 C25 0.8(5) . . . . ?
C29 C28 C34 C33 -177.9(3) . . . . ?
C30 C25 C26 C27 -5.2(4) . . . . ?
C30 C25 C26 C35 170.0(3) . . . . ?
C30 C25 P1 C13 11.8(3) . . . . ?
C30 C25 P1 C19 -96.4(3) . . . . ?
C30 C25 P1 Cu1 128.0(2) . . . . ?
C31 C27 C28 C29 -178.2(3) . . . . ?
C31 C27 C28 C34 3.1(4) . . . . ?
C31 C32 C33 C34 2.0(5) . . . . ?
C32 C33 C34 C28 -3.3(5) . . . . ?
C34 C28 C29 C30 172.4(3) . . . . ?
C35 C26 C27 C28 -175.6(3) . . . . ?
C35 C26 C27 C31 8.7(4) . . . . ?
C35 C36 C37 C38 3.2(5) . . . . ?
C35 C36 P2 C45 57.2(3) . . . . ?
C35 C36 P2 C51 168.0(3) . . . . ?
C35 C36 P2 Cu1 -67.5(3) . . . . ?
C35 C40 C41 C42 175.7(3) . . . . ?
C36 C35 C40 C39 0.7(4) . . . . ?
C36 C35 C40 C41 -175.5(3) . . . . ?
C36 C37 C38 C39 1.1(5) . . . . ?
C37 C36 P2 C45 -139.5(2) . . . . ?
C37 C36 P2 C51 -28.7(3) . . . . ?
C37 C36 P2 Cu1 95.8(2) . . . . ?
C37 C38 C39 C40 -4.5(5) . . . . ?
C37 C38 C39 C44 176.3(3) . . . . ?
C38 C39 C40 C35 3.6(5) . . . . ?
C38 C39 C40 C41 179.9(3) . . . . ?
C38 C39 C44 C43 -179.2(3) . . . . ?
C39 C40 C41 C42 -0.6(5) . . . . ?
C40 C35 C36 C37 -4.0(4) . . . . ?
C40 C35 C36 P2 158.9(2) . . . . ?
C40 C39 C44 C43 1.5(5) . . . . ?
C40 C41 C42 C43 1.2(5) . . . . ?
C41 C42 C43 C44 -0.5(5) . . . . ?
C42 C43 C44 C39 -0.9(6) . . . . ?
C44 C39 C40 C35 -177.1(3) . . . . ?
C44 C39 C40 C41 -0.8(5) . . . . ?
C45 C46 C47 C48 -0.6(5) . . . . ?
C46 C45 C50 C49 -0.5(5) . . . . ?
C46 C45 P2 C36 44.6(3) . . . . ?
C46 C45 P2 C51 -67.3(3) . . . . ?
C46 C45 P2 Cu1 156.2(2) . . . . ?
C46 C47 C48 C49 -0.8(5) . . . . ?
C47 C48 C49 C50 1.6(5) . . . . ?
C48 C49 C50 C45 -0.9(5) . . . . ?
C50 C45 C46 C47 1.3(5) . . . . ?
C50 C45 P2 C36 -136.2(2) . . . . ?
C50 C45 P2 C51 112.0(3) . . . . ?
C50 C45 P2 Cu1 -24.6(3) . . . . ?
C51 C52 C53 C54 -0.6(6) . . . . ?
C52 C51 C56 C55 2.1(6) . . . . ?
C52 C51 P2 C36 126.8(3) . . . . ?
C52 C51 P2 C45 -118.7(3) . . . . ?
C52 C51 P2 Cu1 17.3(3) . . . . ?
C52 C53 C54 C55 3.3(6) . . . . ?
C53 C54 C55 C56 -3.3(7) . . . . ?
C54 C55 C56 C51 0.6(7) . . . . ?
C56 C51 C52 C53 -2.0(5) . . . . ?
C56 C51 P2 C36 -55.4(3) . . . . ?
C56 C51 P2 C45 59.2(3) . . . . ?
C56 C51 P2 Cu1 -164.9(3) . . . . ?
N1 C1 C2 C3 3.2(15) . . . . ?
N1 C1 N2 C7 -42.2(11) . . . . ?
N2 C1 C2 C3 -177.4(9) . . . . ?
N2 C1 N1 C5 175.7(10) . . . . ?
N2 C1 N1 Cu1 -14.9(10) . . . . ?
N2 C7 C8 C9 179.7(5) . . . . ?
N2 C7 N3 C11 -178.3(6) . . . . ?
N2 C7 N3 Cu1 4.9(9) . . . . ?
N3 C7 C8 C9 -2.8(9) . . . . ?
N3 C7 N2 C1 48.5(9) . . . . ?
O1 C9 C10 C11 176.2(4) . . . . ?
P1 C13 C14 C15 -172.2(3) . . . . ?
P1 C13 C18 C17 172.7(2) . . . . ?
P1 C19 C20 C21 175.1(3) . . . . ?
P1 C19 C24 C23 -175.9(3) . . . . ?
P1 C25 C26 C27 173.8(2) . . . . ?
P1 C25 C26 C35 -11.0(4) . . . . ?
P1 C25 C30 C29 -174.0(3) . . . . ?
P2 C36 C37 C38 -160.4(3) . . . . ?
P2 C45 C46 C47 -179.5(2) . . . . ?
P2 C45 C50 C49 -179.8(3) . . . . ?
P2 C51 C52 C53 175.9(3) . . . . ?
P2 C51 C56 C55 -175.8(3) . . . . ?
F8 C58 C9A C8A -130(3) . . . . ?
F8 C58 C9A C10A 62(4) . . . . ?
F9 C58 C9A C8A 113(3) . . . . ?
F9 C58 C9A C10A -56(4) . . . . ?
F10 C58 C9A C8A -8(4) . . . . ?
F10 C58 C9A C10A -176(3) . . . . ?
C58 C9A C10A C11A 179(3) . . . . ?
C7A C8A C9A C58 -180(3) . . . . ?
C7A C8A C9A C10A -11(6) . . . . ?
C7A N3A C11A C10A 5(8) . . . . ?
C8A C7A N3A C11A -8(10) . . . . ?
C8A C7A N2A C1A -128(6) . . . . ?
C8A C9A C10A C11A 10(7) . . . . ?
C9A C10A C11A N3A -6(7) . . . . ?
N3A C7A C8A C9A 11(8) . . . . ?
N3A C7A N2A C1A 43(8) . . . . ?
C1A C2A C3A C4A -10(13) . . . . ?
C1A C2A C3A O6 179(8) . . . . ?
C2A C1A N1A C5A 3(11) . . . . ?
C2A C1A N2A C7A 144(7) . . . . ?
C2A C3A C4A C5A 17(11) . . . . ?
C2A C3A O6 C59 -179(7) . . . . ?
C3A C4A C5A N1A -16(15) . . . . ?
C4A C3A O6 C59 12(9) . . . . ?
C4A C5A N1A C1A 5(15) . . . . ?
N1A C1A C2A C3A 0(13) . . . . ?
N1A C1A N2A C7A -34(9) . . . . ?
N2A C7A C8A C9A -179(4) . . . . ?
N2A C7A N3A C11A -178(5) . . . . ?
N2A C1A C2A C3A -178(8) . . . . ?
N2A C1A N1A C5A -178(8) . . . . ?
O6 C3A C4A C5A -173(9) . . . . ?
